data_7101138
loop_
_publ_author_name
'Hans-Friedrich Klein'
'Robert Beck'
'Sebnem Camadanli'
'Ulrich Florke'

_publ_section_title
;
Meridional Bicyclometalation with Iron: a Novel Way
of Forming Dianionic [C,N,C]-Ligands
;
_journal_issue 3
_journal_name_full 'Chemical Communications'
_journal_paper_doi 10.1039/b413409e
_journal_year 2005
_chemical_formula_moiety 'C26 H38 Fe N P3'
_chemical_formula_sum 'C26 H38 Fe N P3'
_chemical_formula_weight 513.33
_chemical_name_systematic
;
?
;
_space_group_IT_number 2
_symmetry_cell_setting triclinic
_symmetry_space_group_name_Hall '-P 1'
_symmetry_space_group_name_H-M 'P -1'
_atom_sites_solution_hydrogens difmap
_atom_sites_solution_primary direct
_atom_sites_solution_secondary difmap
_audit_creation_method SHELXL-97
_cell_angle_alpha 76.523(1)
_cell_angle_beta 81.368(1)
_cell_angle_gamma 75.938(1)
_cell_formula_units_Z 2
_cell_length_a 9.6040(4)
_cell_length_b 10.3792(5)
_cell_length_c 14.1341(6)
_cell_measurement_reflns_used 6411
_cell_measurement_temperature 298(2)
_cell_measurement_theta_max 28.27
_cell_measurement_theta_min 2.28
_cell_volume 1322.52(10)
_computing_cell_refinement 'SAINT (Bruker, 2002)'
_computing_data_collection 'SMART (Bruker, 2002)'
_computing_data_reduction 'SAINT (Bruker, 2002)'
_computing_molecular_graphics 'SHELXTL (Bruker, 2002)'
_computing_publication_material 'SHELXTL (Bruker, 2002)'
_computing_structure_refinement 'SHELXTL (Bruker, 2002)'
_computing_structure_solution 'SHELXTL (Bruker, 2002)'
_diffrn_ambient_temperature 298(2)
_diffrn_measured_fraction_theta_full 0.995
_diffrn_measured_fraction_theta_max 0.995
_diffrn_measurement_device_type 'CCD area detector'
_diffrn_measurement_method '\f and \w scans'
_diffrn_radiation_monochromator graphite
_diffrn_radiation_source 'sealed tube'
_diffrn_radiation_type MoK\a
_diffrn_radiation_wavelength 0.71073
_diffrn_reflns_av_R_equivalents 0.0169
_diffrn_reflns_av_sigmaI/netI 0.0269
_diffrn_reflns_limit_h_max 12
_diffrn_reflns_limit_h_min -12
_diffrn_reflns_limit_k_max 13
_diffrn_reflns_limit_k_min -13
_diffrn_reflns_limit_l_max 17
_diffrn_reflns_limit_l_min -18
_diffrn_reflns_number 13779
_diffrn_reflns_theta_full 28.29
_diffrn_reflns_theta_max 28.29
_diffrn_reflns_theta_min 1.49
_diffrn_standards_decay_% <1
_diffrn_standards_number 6405
_exptl_absorpt_coefficient_mu 0.766
_exptl_absorpt_correction_T_max 0.991
_exptl_absorpt_correction_T_min 0.717
_exptl_absorpt_correction_type multi-scan
_exptl_absorpt_process_details 'SADABS (Bruker, 2002)'
_exptl_crystal_colour black
_exptl_crystal_density_diffrn 1.289
_exptl_crystal_density_meas 0
_exptl_crystal_density_method 'not measured'
_exptl_crystal_description block
_exptl_crystal_F_000 544
_exptl_crystal_size_max 0.30
_exptl_crystal_size_mid 0.28
_exptl_crystal_size_min 0.25
_refine_diff_density_max 0.370
_refine_diff_density_min -0.242
_refine_diff_density_rms 0.052
_refine_ls_extinction_method none
_refine_ls_goodness_of_fit_ref 1.034
_refine_ls_hydrogen_treatment constr
_refine_ls_matrix_type full
_refine_ls_number_parameters 289
_refine_ls_number_reflns 6537
_refine_ls_number_restraints 0
_refine_ls_restrained_S_all 1.034
_refine_ls_R_factor_all 0.0384
_refine_ls_R_factor_gt 0.0317
_refine_ls_shift/su_max 0.000
_refine_ls_shift/su_mean 0.000
_refine_ls_structure_factor_coef Fsqd
_refine_ls_weighting_details 'calc w=1/[\s2^(Fo2^)+(0.0509P)2^+0.1780P] where P=(Fo2^+2Fc2^)/3'
_refine_ls_weighting_scheme calc
_refine_ls_wR_factor_gt 0.0839
_refine_ls_wR_factor_ref 0.0879
_reflns_number_gt 5658
_reflns_number_total 6537
_reflns_threshold_expression >2sigma(I)
_cod_data_source_file b413409e.txt
_cod_depositor_comments
;
The following automatic conversions were performed:
'_symmetry_cell_setting' value 'Triclinic' changed to 'triclinic'
according to '/home/saulius/struct/CIF-dictionaries/cif_core.dic'
dictionary named 'cif_core.dic' version 2.4.1 from 2010-06-29.

Automatic conversion script
Id: cif_fix_enum 1527 2010-12-29 10:47:43Z saulius 
;
_cod_original_sg_symbol_H-M P-1
_cod_database_code 7101138

loop_
_symmetry_equiv_pos_as_xyz
'x, y, z'
'-x, -y, -z'

loop_
_atom_site_label
_atom_site_type_symbol
_atom_site_fract_x
_atom_site_fract_y
_atom_site_fract_z
_atom_site_U_iso_or_equiv
_atom_site_adp_type
_atom_site_occupancy
_atom_site_symmetry_multiplicity
_atom_site_calc_flag
_atom_site_refinement_flags
Fe1 Fe 0.25999(2) 0.262803(18) 0.248605(13) 0.02695(7) Uani 1 1 d .
P1 P 0.49462(4) 0.21632(4) 0.19957(3) 0.03864(10) Uani 1 1 d .
P2 P 0.29820(4) 0.30640(4) 0.38917(3) 0.03269(9) Uani 1 1 d .
P3 P 0.20011(5) 0.25099(4) 0.10421(3) 0.03699(10) Uani 1 1 d .
N1 N 0.05473(13) 0.28439(12) 0.29688(9) 0.0321(3) Uani 1 1 d .
C1 C 0.19810(17) 0.46716(14) 0.20560(11) 0.0345(3) Uani 1 1 d .
C2 C 0.2669(2) 0.57187(16) 0.15774(13) 0.0480(4) Uani 1 1 d .
H2A H 0.3645 0.5495 0.1366 0.058 Uiso 1 1 calc R
C3 C 0.1957(3) 0.71002(18) 0.13985(15) 0.0586(5) Uani 1 1 d .
H3A H 0.2481 0.7749 0.1078 0.070 Uiso 1 1 calc R
C4 C 0.0538(2) 0.75104(17) 0.16782(15) 0.0577(5) Uani 1 1 d .
H4A H 0.0097 0.8427 0.1551 0.069 Uiso 1 1 calc R
C5 C -0.0268(2) 0.65395(16) 0.21635(12) 0.0457(4) Uani 1 1 d .
C6 C 0.04655(17) 0.51479(15) 0.23356(11) 0.0360(3) Uani 1 1 d .
C7 C -0.1754(2) 0.6861(2) 0.24877(15) 0.0573(5) Uani 1 1 d .
H7A H -0.2246 0.7765 0.2384 0.069 Uiso 1 1 calc R
C8 C -0.2476(2) 0.5881(2) 0.29464(15) 0.0579(5) Uani 1 1 d .
H8A H -0.3457 0.6122 0.3140 0.069 Uiso 1 1 calc R
C9 C -0.17730(18) 0.4511(2) 0.31333(14) 0.0486(4) Uani 1 1 d .
H9A H -0.2274 0.3846 0.3456 0.058 Uiso 1 1 calc R
C10 C -0.03219(16) 0.41669(15) 0.28288(11) 0.0363(3) Uani 1 1 d .
C11 C 0.00779(17) 0.17559(17) 0.34040(12) 0.0408(3) Uani 1 1 d .
H11A H -0.0881 0.1786 0.3649 0.049 Uiso 1 1 calc R
C12 C 0.11331(18) 0.05200(16) 0.34785(12) 0.0396(3) Uani 1 1 d .
C13 C 0.0789(2) -0.07393(19) 0.39226(15) 0.0580(5) Uani 1 1 d .
H13A H -0.0157 -0.0783 0.4167 0.070 Uiso 1 1 calc R
C14 C 0.1844(3) -0.18986(19) 0.39945(18) 0.0663(6) Uani 1 1 d .
H14A H 0.1627 -0.2737 0.4285 0.080 Uiso 1 1 calc R
C15 C 0.3238(2) -0.17996(18) 0.36274(17) 0.0615(5) Uani 1 1 d .
H15A H 0.3965 -0.2582 0.3679 0.074 Uiso 1 1 calc R
C16 C 0.3578(2) -0.05637(16) 0.31841(14) 0.0487(4) Uani 1 1 d .
H16A H 0.4533 -0.0550 0.2947 0.058 Uiso 1 1 calc R
C17 C 0.25458(16) 0.06844(14) 0.30724(11) 0.0341(3) Uani 1 1 d .
C18 C 0.5881(2) 0.3501(2) 0.13273(18) 0.0670(6) Uani 1 1 d .
H18A H 0.6869 0.3103 0.1147 0.100 Uiso 1 1 calc R
H18B H 0.5845 0.4131 0.1736 0.100 Uiso 1 1 calc R
H18C H 0.5419 0.3971 0.0749 0.100 Uiso 1 1 calc R
C19 C 0.5638(2) 0.0971(2) 0.11630(16) 0.0644(6) Uani 1 1 d .
H19A H 0.5263 0.1357 0.0542 0.097 Uiso 1 1 calc R
H19B H 0.5339 0.0132 0.1438 0.097 Uiso 1 1 calc R
H19C H 0.6673 0.0803 0.1075 0.097 Uiso 1 1 calc R
C20 C 0.62494(19) 0.1348(2) 0.29045(15) 0.0560(5) Uani 1 1 d .
H20A H 0.7201 0.1141 0.2575 0.084 Uiso 1 1 calc R
H20B H 0.5998 0.0526 0.3283 0.084 Uiso 1 1 calc R
H20C H 0.6229 0.1953 0.3330 0.084 Uiso 1 1 calc R
C21 C 0.3621(2) 0.16509(19) 0.48779(14) 0.0575(5) Uani 1 1 d .
H21A H 0.3642 0.1991 0.5450 0.086 Uiso 1 1 calc R
H21B H 0.4575 0.1186 0.4679 0.086 Uiso 1 1 calc R
H21C H 0.2983 0.1033 0.5022 0.086 Uiso 1 1 calc R
C22 C 0.4158(2) 0.4224(2) 0.38666(16) 0.0578(5) Uani 1 1 d .
H22A H 0.3810 0.5079 0.3446 0.087 Uiso 1 1 calc R
H22B H 0.5122 0.3841 0.3624 0.087 Uiso 1 1 calc R
H22C H 0.4157 0.4359 0.4516 0.087 Uiso 1 1 calc R
C23 C 0.1399(2) 0.3899(2) 0.45826(13) 0.0536(5) Uani 1 1 d .
H23A H 0.0696 0.3344 0.4744 0.080 Uiso 1 1 calc R
H23B H 0.0992 0.4763 0.4195 0.080 Uiso 1 1 calc R
H23C H 0.1674 0.4031 0.5173 0.080 Uiso 1 1 calc R
C24 C 0.2209(3) 0.0845(2) 0.07416(17) 0.0671(6) Uani 1 1 d .
H24A H 0.1630 0.0322 0.1218 0.101 Uiso 1 1 calc R
H24B H 0.3203 0.0379 0.0744 0.101 Uiso 1 1 calc R
H24C H 0.1902 0.0962 0.0105 0.101 Uiso 1 1 calc R
C25 C 0.0098(2) 0.3152(3) 0.08470(15) 0.0636(6) Uani 1 1 d .
H25A H -0.0188 0.4082 0.0914 0.095 Uiso 1 1 calc R
H25B H -0.0473 0.2619 0.1322 0.095 Uiso 1 1 calc R
H25C H -0.0045 0.3093 0.0202 0.095 Uiso 1 1 calc R
C26 C 0.2797(2) 0.3463(2) -0.00772(13) 0.0619(5) Uani 1 1 d .
H26A H 0.2409 0.3345 -0.0631 0.093 Uiso 1 1 calc R
H26B H 0.3824 0.3135 -0.0135 0.093 Uiso 1 1 calc R
H26C H 0.2575 0.4408 -0.0053 0.093 Uiso 1 1 calc R

loop_
_atom_site_aniso_label
_atom_site_aniso_U_11
_atom_site_aniso_U_22
_atom_site_aniso_U_33
_atom_site_aniso_U_23
_atom_site_aniso_U_13
_atom_site_aniso_U_12
Fe1 0.02555(11) 0.02492(10) 0.02988(11) -0.00561(7) -0.00062(8) -0.00582(7)
P1 0.0291(2) 0.0388(2) 0.0440(2) -0.00602(17) 0.00384(16) -0.00660(15)
P2 0.03170(19) 0.03221(18) 0.0345(2) -0.00818(14) -0.00579(15) -0.00476(14)
P3 0.0418(2) 0.0375(2) 0.0338(2) -0.01088(16) -0.00353(16) -0.00936(16)
N1 0.0269(6) 0.0341(6) 0.0362(6) -0.0106(5) -0.0015(5) -0.0064(5)
C1 0.0399(8) 0.0296(7) 0.0344(7) -0.0068(6) -0.0055(6) -0.0068(6)
C2 0.0540(10) 0.0343(8) 0.0533(10) -0.0046(7) -0.0007(8) -0.0118(7)
C3 0.0818(15) 0.0319(8) 0.0608(12) -0.0016(8) -0.0068(10) -0.0176(9)
C4 0.0791(14) 0.0297(8) 0.0602(11) -0.0074(8) -0.0179(10) 0.0009(8)
C5 0.0568(10) 0.0361(8) 0.0430(9) -0.0133(7) -0.0175(8) 0.0050(7)
C6 0.0404(8) 0.0327(7) 0.0357(8) -0.0113(6) -0.0125(6) 0.0002(6)
C7 0.0580(11) 0.0494(10) 0.0593(11) -0.0230(9) -0.0218(9) 0.0195(9)
C8 0.0367(9) 0.0691(13) 0.0664(12) -0.0306(10) -0.0127(8) 0.0121(9)
C9 0.0334(8) 0.0575(10) 0.0567(11) -0.0221(8) -0.0061(7) -0.0021(7)
C10 0.0321(7) 0.0401(8) 0.0387(8) -0.0148(6) -0.0075(6) -0.0024(6)
C11 0.0305(7) 0.0470(9) 0.0466(9) -0.0127(7) 0.0052(6) -0.0141(6)
C12 0.0430(9) 0.0360(7) 0.0413(8) -0.0078(6) 0.0032(7) -0.0156(6)
C13 0.0572(11) 0.0469(10) 0.0704(13) -0.0082(9) 0.0140(10) -0.0281(9)
C14 0.0762(14) 0.0339(9) 0.0839(15) -0.0026(9) 0.0099(12) -0.0228(9)
C15 0.0633(12) 0.0298(8) 0.0844(15) -0.0056(9) -0.0015(11) -0.0059(8)
C16 0.0438(9) 0.0314(8) 0.0667(12) -0.0069(7) 0.0009(8) -0.0069(7)
C17 0.0386(8) 0.0292(6) 0.0354(7) -0.0070(5) -0.0015(6) -0.0097(6)
C18 0.0423(10) 0.0631(12) 0.0836(15) 0.0060(11) 0.0110(10) -0.0193(9)
C19 0.0490(11) 0.0729(13) 0.0642(13) -0.0281(11) 0.0097(9) 0.0046(10)
C20 0.0348(9) 0.0586(11) 0.0691(12) -0.0108(9) -0.0085(8) -0.0002(8)
C21 0.0719(13) 0.0495(10) 0.0444(10) -0.0011(8) -0.0194(9) -0.0005(9)
C22 0.0589(12) 0.0587(11) 0.0685(13) -0.0204(10) -0.0136(10) -0.0251(9)
C23 0.0466(10) 0.0717(12) 0.0423(9) -0.0279(9) -0.0052(8) 0.0034(9)
C24 0.0932(17) 0.0532(11) 0.0668(13) -0.0314(10) -0.0129(12) -0.0172(11)
C25 0.0500(11) 0.0907(15) 0.0555(12) -0.0287(11) -0.0197(9) -0.0037(10)
C26 0.0754(14) 0.0742(13) 0.0355(9) -0.0022(9) -0.0031(9) -0.0250(11)

loop_
_atom_type_symbol
_atom_type_description
_atom_type_scat_dispersion_real
_atom_type_scat_dispersion_imag
_atom_type_scat_source
C C 0.0033 0.0016 'International Tables Vol C Tables 4.2.6.8 and 6.1.1.4'
H H 0.0000 0.0000 'International Tables Vol C Tables 4.2.6.8 and 6.1.1.4'
N N 0.0061 0.0033 'International Tables Vol C Tables 4.2.6.8 and 6.1.1.4'
P P 0.1023 0.0942 'International Tables Vol C Tables 4.2.6.8 and 6.1.1.4'
Fe Fe 0.3463 0.8444 'International Tables Vol C Tables 4.2.6.8 and 6.1.1.4'

loop_
_geom_angle_atom_site_label_1
_geom_angle_atom_site_label_2
_geom_angle_atom_site_label_3
_geom_angle
N1 Fe1 C17 80.47(6)
N1 Fe1 C1 81.21(6)
C17 Fe1 C1 161.68(6)
N1 Fe1 P1 174.31(4)
C17 Fe1 P1 93.84(5)
C1 Fe1 P1 104.48(5)
N1 Fe1 P2 87.88(4)
C17 Fe1 P2 93.67(4)
C1 Fe1 P2 85.39(4)
P1 Fe1 P2 92.608(17)
N1 Fe1 P3 87.92(4)
C17 Fe1 P3 93.20(4)
C1 Fe1 P3 86.38(4)
P1 Fe1 P3 92.336(17)
P2 Fe1 P3 171.245(16)
C18 P1 C20 97.29(10)
C18 P1 C19 97.08(11)
C20 P1 C19 96.38(10)
C18 P1 Fe1 121.49(7)
C20 P1 Fe1 119.61(7)
C19 P1 Fe1 119.49(7)
C23 P2 C21 97.82(9)
C23 P2 C22 98.17(10)
C21 P2 C22 102.23(10)
C23 P2 Fe1 116.01(6)
C21 P2 Fe1 119.22(7)
C22 P2 Fe1 119.35(7)
C25 P3 C26 99.03(11)
C25 P3 C24 97.67(11)
C26 P3 C24 102.32(11)
C25 P3 Fe1 115.62(7)
C26 P3 Fe1 119.00(7)
C24 P3 Fe1 119.33(8)
C11 N1 C10 124.19(13)
C11 N1 Fe1 117.88(10)
C10 N1 Fe1 117.92(10)
C2 C1 C6 112.99(14)
C2 C1 Fe1 135.48(12)
C6 C1 Fe1 111.51(11)
C1 C2 C3 123.30(18)
C4 C3 C2 122.08(18)
C3 C4 C5 119.55(16)
C4 C5 C7 124.00(16)
C4 C5 C6 117.69(16)
C7 C5 C6 118.31(17)
C10 C6 C5 118.34(15)
C10 C6 C1 117.27(13)
C5 C6 C1 124.38(15)
C8 C7 C5 121.38(16)
C7 C8 C9 121.19(17)
C10 C9 C8 118.72(18)
C9 C10 C6 122.04(15)
C9 C10 N1 125.88(16)
C6 C10 N1 112.07(13)
N1 C11 C12 115.37(14)
C13 C12 C11 122.00(16)
C13 C12 C17 123.98(16)
C11 C12 C17 114.02(13)
C14 C13 C12 119.98(18)
C13 C14 C15 118.62(17)
C14 C15 C16 121.55(18)
C15 C16 C17 123.36(17)
C16 C17 C12 112.50(14)
C16 C17 Fe1 135.26(12)
C12 C17 Fe1 112.24(11)

loop_
_geom_bond_atom_site_label_1
_geom_bond_atom_site_label_2
_geom_bond_distance
Fe1 N1 1.9634(12)
Fe1 C17 2.0045(14)
Fe1 C1 2.0290(14)
Fe1 P1 2.2247(4)
Fe1 P2 2.2373(4)
Fe1 P3 2.2393(4)
P1 C18 1.8353(19)
P1 C20 1.8422(19)
P1 C19 1.845(2)
P2 C23 1.8238(17)
P2 C21 1.8268(17)
P2 C22 1.8313(18)
P3 C25 1.8261(19)
P3 C26 1.8276(19)
P3 C24 1.8314(19)
N1 C11 1.303(2)
N1 C10 1.4098(18)
C1 C2 1.395(2)
C1 C6 1.445(2)
C2 C3 1.412(2)
C3 C4 1.353(3)
C4 C5 1.408(3)
C5 C7 1.415(3)
C5 C6 1.426(2)
C6 C10 1.407(2)
C7 C8 1.356(3)
C8 C9 1.399(3)
C9 C10 1.380(2)
C11 C12 1.422(2)
C12 C13 1.406(2)
C12 C17 1.426(2)
C13 C14 1.366(3)
C14 C15 1.380(3)
C15 C16 1.383(2)
C16 C17 1.419(2)

loop_
_geom_torsion_atom_site_label_1
_geom_torsion_atom_site_label_2
_geom_torsion_atom_site_label_3
_geom_torsion_atom_site_label_4
_geom_torsion
N1 Fe1 P1 C18 177.8(4)
C17 Fe1 P1 C18 178.77(11)
C1 Fe1 P1 C18 -1.46(11)
P2 Fe1 P1 C18 -87.37(10)
P3 Fe1 P1 C18 85.40(10)
N1 Fe1 P1 C20 -60.9(4)
C17 Fe1 P1 C20 -59.96(9)
C1 Fe1 P1 C20 119.81(9)
P2 Fe1 P1 C20 33.90(8)
P3 Fe1 P1 C20 -153.33(8)
N1 Fe1 P1 C19 57.0(4)
C17 Fe1 P1 C19 57.95(10)
C1 Fe1 P1 C19 -122.28(10)
P2 Fe1 P1 C19 151.81(9)
P3 Fe1 P1 C19 -35.42(9)
N1 Fe1 P2 C23 -18.68(9)
C17 Fe1 P2 C23 -98.98(9)
C1 Fe1 P2 C23 62.68(9)
P1 Fe1 P2 C23 167.00(8)
P3 Fe1 P2 C23 42.68(14)
N1 Fe1 P2 C21 97.83(9)
C17 Fe1 P2 C21 17.52(10)
C1 Fe1 P2 C21 179.18(10)
P1 Fe1 P2 C21 -76.49(8)
P3 Fe1 P2 C21 159.19(13)
N1 Fe1 P2 C22 -135.79(9)
C17 Fe1 P2 C22 143.90(9)
C1 Fe1 P2 C22 -54.44(9)
P1 Fe1 P2 C22 49.88(8)
P3 Fe1 P2 C22 -74.44(14)
N1 Fe1 P3 C25 17.86(10)
C17 Fe1 P3 C25 98.19(10)
C1 Fe1 P3 C25 -63.47(10)
P1 Fe1 P3 C25 -167.83(9)
P2 Fe1 P3 C25 -43.49(15)
N1 Fe1 P3 C26 135.55(10)
C17 Fe1 P3 C26 -144.11(10)
C1 Fe1 P3 C26 54.23(10)
P1 Fe1 P3 C26 -50.14(9)
P2 Fe1 P3 C26 74.20(14)
N1 Fe1 P3 C24 -98.19(10)
C17 Fe1 P3 C24 -17.86(10)
C1 Fe1 P3 C24 -179.51(10)
P1 Fe1 P3 C24 76.12(10)
P2 Fe1 P3 C24 -159.54(13)
C17 Fe1 N1 C11 -0.68(12)
C1 Fe1 N1 C11 179.58(13)
P1 Fe1 N1 C11 0.3(5)
P2 Fe1 N1 C11 -94.76(12)
P3 Fe1 N1 C11 92.92(12)
C17 Fe1 N1 C10 178.87(11)
C1 Fe1 N1 C10 -0.87(11)
P1 Fe1 N1 C10 180(20)
P2 Fe1 N1 C10 84.79(10)
P3 Fe1 N1 C10 -87.53(10)
N1 Fe1 C1 C2 179.28(18)
C17 Fe1 C1 C2 178.48(18)
P1 Fe1 C1 C2 -0.79(18)
P2 Fe1 C1 C2 90.72(17)
P3 Fe1 C1 C2 -92.27(17)
N1 Fe1 C1 C6 0.89(10)
C17 Fe1 C1 C6 0.1(3)
P1 Fe1 C1 C6 -179.18(9)
P2 Fe1 C1 C6 -87.67(10)
P3 Fe1 C1 C6 89.34(10)
C6 C1 C2 C3 0.8(2)
Fe1 C1 C2 C3 -177.57(14)
C1 C2 C3 C4 -0.3(3)
C2 C3 C4 C5 0.0(3)
C3 C4 C5 C7 179.86(18)
C3 C4 C5 C6 -0.2(3)
C4 C5 C6 C10 179.36(15)
C7 C5 C6 C10 -0.7(2)
C4 C5 C6 C1 0.8(2)
C7 C5 C6 C1 -179.28(15)
C2 C1 C6 C10 -179.62(14)
Fe1 C1 C6 C10 -0.85(17)
C2 C1 C6 C5 -1.1(2)
Fe1 C1 C6 C5 177.72(12)
C4 C5 C7 C8 179.57(18)
C6 C5 C7 C8 -0.3(3)
C5 C7 C8 C9 1.2(3)
C7 C8 C9 C10 -0.9(3)
C8 C9 C10 C6 -0.2(3)
C8 C9 C10 N1 179.19(16)
C5 C6 C10 C9 1.0(2)
C1 C6 C10 C9 179.66(15)
C5 C6 C10 N1 -178.48(13)
C1 C6 C10 N1 0.18(19)
C11 N1 C10 C9 0.7(2)
Fe1 N1 C10 C9 -178.83(13)
C11 N1 C10 C6 -179.85(14)
Fe1 N1 C10 C6 0.63(16)
C10 N1 C11 C12 -179.42(14)
Fe1 N1 C11 C12 0.10(19)
N1 C11 C12 C13 -179.54(17)
N1 C11 C12 C17 0.9(2)
C11 C12 C13 C14 -178.8(2)
C17 C12 C13 C14 0.8(3)
C12 C13 C14 C15 0.2(3)
C13 C14 C15 C16 -0.7(4)
C14 C15 C16 C17 0.1(3)
C15 C16 C17 C12 0.8(3)
C15 C16 C17 Fe1 -179.62(16)
C13 C12 C17 C16 -1.3(2)
C11 C12 C17 C16 178.32(15)
C13 C12 C17 Fe1 179.05(15)
C11 C12 C17 Fe1 -1.36(18)
N1 Fe1 C17 C16 -178.50(18)
C1 Fe1 C17 C16 -177.69(18)
P1 Fe1 C17 C16 1.60(18)
P2 Fe1 C17 C16 -91.27(17)
P3 Fe1 C17 C16 94.16(17)
N1 Fe1 C17 C12 1.08(11)
C1 Fe1 C17 C12 1.9(3)
P1 Fe1 C17 C12 -178.82(11)
P2 Fe1 C17 C12 88.31(11)
P3 Fe1 C17 C12 -86.26(11)
